data_7220533
loop_
_publ_author_name
'Neto, Brenno A. D.'
'Silva, Gabriel C.O.'
'Corr\^ea, Jos\'e'
'Rodrigues, marcelo Oliveira'
'Alvim, Haline G. O.'
'Guido, Bruna C.'
'Gatto, Claudia C.'
'Wanderley, Kaline'
'Fioramonte, Mariana'
'Gozzo, Fabio Cesar'
'de Souza, Rodrigo Octavio M. A.'

_publ_section_title
;
 The Biginelli Reaction under Batch and Continuous Flow Conditions:
 Catalysis, Mechanism and Antitumoral Activity
;
_journal_name_full 'RSC Adv.'
_journal_paper_doi 10.1039/C5RA07677C
_journal_year 2015
_chemical_formula_moiety 'C8 H2 Cl2 O4 Zn'
_chemical_formula_sum 'C8 H2 Cl2 O4 Zn'
_chemical_formula_weight 298.37
_space_group_IT_number 14
_symmetry_cell_setting monoclinic
_symmetry_Int_Tables_number 14
_symmetry_space_group_name_Hall '-P 2ybc'
_symmetry_space_group_name_H-M 'P 1 21/c 1'
_atom_sites_solution_hydrogens geom
_atom_sites_solution_primary direct
_atom_sites_solution_secondary difmap
_audit_conform_dict_location ftp://ftp.iucr.org/pub/cif_core.dic
_audit_conform_dict_name cif_core.dic
_audit_conform_dict_version 2.4
_audit_creation_date 2014-03-27T10:45:52-00:00
_audit_creation_method 'WinGX routine CIF_UPDATE'
_audit_update_record
;
2014-08-20 deposited with the CCDC.
2015-05-19 downloaded from the CCDC.
;
_cell_angle_alpha 90
_cell_angle_beta 99.0140(10)
_cell_angle_gamma 90
_cell_formula_units_Z 4
_cell_length_a 16.9914(4)
_cell_length_b 7.1576(2)
_cell_length_c 7.4801(2)
_cell_measurement_reflns_used 6701
_cell_measurement_temperature 296(2)
_cell_measurement_theta_max 31.11
_cell_measurement_theta_min 2.43
_cell_measurement_wavelength 0.71073
_cell_volume 898.48(4)
_computing_cell_refinement 'SAINT V8.18C (Bruker AXS Inc.)'
_computing_data_collection 'Bruker Instrument Service v2011.2.0.0'
_computing_data_reduction 'SAINT V8.18C (Bruker AXS Inc.)'
_computing_molecular_graphics 'Bruker SHELXTL'
_computing_publication_material 'Bruker SHELXTL'
_computing_structure_refinement 'SHELXL-97 (Sheldrick, 2008)'
_computing_structure_solution 'SHELXS-97 (Sheldrick, 2008)'
_diffrn_ambient_temperature 296(2)
_diffrn_measured_fraction_theta_full 0.99
_diffrn_measured_fraction_theta_max 0.99
_diffrn_measurement_device_type 'Bruker APEX-II CCD'
_diffrn_measurement_method '\f and \w scans'
_diffrn_radiation_monochromator graphite
_diffrn_radiation_probe x-ray
_diffrn_radiation_type MoK\a
_diffrn_radiation_wavelength 0.71073
_diffrn_reflns_av_R_equivalents 0.0271
_diffrn_reflns_av_unetI/netI 0.0244
_diffrn_reflns_limit_h_max 24
_diffrn_reflns_limit_h_min -24
_diffrn_reflns_limit_k_max 10
_diffrn_reflns_limit_k_min -10
_diffrn_reflns_limit_l_max 10
_diffrn_reflns_limit_l_min -10
_diffrn_reflns_number 12695
_diffrn_reflns_theta_full 31.19
_diffrn_reflns_theta_max 31.19
_diffrn_reflns_theta_min 2.43
_exptl_absorpt_coefficient_mu 3.312
_exptl_absorpt_correction_T_max 0.7245
_exptl_absorpt_correction_T_min 0.2688
_exptl_absorpt_correction_type multi-scan
_exptl_absorpt_process_details 'SADABS V2008/1 (Bruker AXS)'
_exptl_crystal_colour colourless
_exptl_crystal_density_diffrn 2.206
_exptl_crystal_density_method 'not measured'
_exptl_crystal_description block
_exptl_crystal_F_000 584
_exptl_crystal_size_max 0.54
_exptl_crystal_size_mid 0.17
_exptl_crystal_size_min 0.1
_refine_diff_density_max 0.56
_refine_diff_density_min -0.495
_refine_diff_density_rms 0.076
_refine_ls_extinction_coef 0.0174(8)
_refine_ls_extinction_expression Fc^*^=kFc[1+0.001xFc^2^\l^3^/sin(2\q)]^-1/4^
_refine_ls_extinction_method SHELXL
_refine_ls_goodness_of_fit_ref 1.04
_refine_ls_hydrogen_treatment mixed
_refine_ls_matrix_type full
_refine_ls_number_constraints 0
_refine_ls_number_parameters 145
_refine_ls_number_reflns 2885
_refine_ls_number_restraints 0
_refine_ls_restrained_S_all 1.04
_refine_ls_R_factor_all 0.0306
_refine_ls_R_factor_gt 0.0247
_refine_ls_shift/su_max 0.001
_refine_ls_shift/su_mean 0
_refine_ls_structure_factor_coef Fsqd
_refine_ls_weighting_details 'calc w=1/[\s^2^(Fo^2^)+(0.0268P)^2^+0.5254P] where P=(Fo^2^+2Fc^2^)/3'
_refine_ls_weighting_scheme calc
_refine_ls_wR_factor_gt 0.0578
_refine_ls_wR_factor_ref 0.0604
_reflns_number_gt 2545
_reflns_number_total 2885
_reflns_threshold_expression >2sigma(I)
_cod_data_source_file c5ra07677c2.cif
_cod_data_source_block shelx
_cod_original_sg_symbol_H-M P121/c1
_cod_database_code 7220533

loop_
_symmetry_equiv_pos_as_xyz
'x, y, z'
'-x, y+1/2, -z+1/2'
'-x, -y, -z'
'x, -y-1/2, z-1/2'

loop_
_atom_site_label
_atom_site_type_symbol
_atom_site_fract_x
_atom_site_fract_y
_atom_site_fract_z
_atom_site_U_iso_or_equiv
_atom_site_adp_type
_atom_site_occupancy
_atom_site_symmetry_multiplicity
_atom_site_calc_flag
Zn1 Zn 0.434222(10) 0.73134(2) 0.35020(2) 0.01604(7) Uani 1 1 d
Cl2 Cl 0.06107(3) 0.20664(9) 0.37552(10) 0.04945(16) Uani 1 1 d
Cl1 Cl 0.11340(3) 0.63114(8) 0.43285(11) 0.05573(19) Uani 1 1 d
C4 C 0.29541(8) 0.1700(2) 0.52641(19) 0.0145(3) Uani 1 1 d
C5 C 0.31939(8) 0.3563(2) 0.54608(19) 0.0141(3) Uani 1 1 d
C6 C 0.26210(9) 0.4965(2) 0.5182(2) 0.0199(3) Uani 1 1 d
C1 C 0.18240(9) 0.4531(2) 0.4675(2) 0.0245(3) Uani 1 1 d
C2 C 0.15894(9) 0.2673(2) 0.4448(3) 0.0241(3) Uani 1 1 d
C3 C 0.21547(9) 0.1267(2) 0.4756(2) 0.0218(3) Uani 1 1 d
C7 C 0.40572(8) 0.4062(2) 0.59470(19) 0.0133(3) Uani 1 1 d
O1 O 0.42791(6) 0.57470(15) 0.58571(14) 0.0172(2) Uani 1 1 d
O2 O 0.54788(7) 0.72719(15) 0.35648(17) 0.0201(2) Uani 1 1 d
O4 O 0.35747(7) 0.57078(17) 0.20704(15) 0.0216(2) Uani 1 1 d
O3 O 0.38477(8) 0.95703(17) 0.42544(15) 0.0251(3) Uani 1 1 d
H3 H 0.1960(14) 0.002(4) 0.454(3) 0.039(6) Uiso 1 1 d
C8 C 0.35225(8) 1.0075(2) 0.55669(19) 0.0140(3) Uani 1 1 d
H6 H 0.2789(11) 0.625(3) 0.534(3) 0.024(5) Uiso 1 1 d

loop_
_atom_site_aniso_label
_atom_site_aniso_U_11
_atom_site_aniso_U_22
_atom_site_aniso_U_33
_atom_site_aniso_U_23
_atom_site_aniso_U_13
_atom_site_aniso_U_12
Zn1 0.01366(9) 0.01438(10) 0.01986(11) -0.00429(7) 0.00192(7) 0.00060(6)
Cl2 0.0154(2) 0.0517(3) 0.0766(4) -0.0059(3) -0.0072(2) -0.0043(2)
Cl1 0.0245(2) 0.0347(3) 0.1029(5) 0.0011(3) -0.0058(3) 0.0167(2)
C4 0.0158(6) 0.0138(6) 0.0137(6) 0.0009(5) 0.0020(5) 0.0019(5)
C5 0.0144(6) 0.0132(7) 0.0147(6) -0.0001(5) 0.0019(5) 0.0012(5)
C6 0.0189(7) 0.0137(7) 0.0267(8) 0.0003(6) 0.0025(6) 0.0031(5)
C1 0.0159(7) 0.0226(8) 0.0339(9) 0.0018(7) 0.0000(6) 0.0073(6)
C2 0.0128(7) 0.0281(9) 0.0302(9) -0.0006(7) -0.0011(6) 0.0000(6)
C3 0.0183(7) 0.0180(8) 0.0282(8) -0.0013(6) 0.0006(6) -0.0025(6)
C7 0.0138(6) 0.0141(6) 0.0120(6) 0.0002(5) 0.0021(5) 0.0008(5)
O1 0.0206(5) 0.0135(5) 0.0173(5) 0.0008(4) 0.0025(4) -0.0028(4)
O2 0.0134(5) 0.0163(5) 0.0303(6) 0.0044(5) 0.0024(4) 0.0023(4)
O4 0.0256(6) 0.0223(6) 0.0177(5) -0.0060(4) 0.0057(4) -0.0092(5)
O3 0.0407(7) 0.0183(6) 0.0187(6) 0.0021(5) 0.0121(5) 0.0121(5)
C8 0.0152(6) 0.0102(6) 0.0162(7) -0.0006(5) 0.0015(5) 0.0001(5)

loop_
_atom_type_symbol
_atom_type_description
_atom_type_scat_dispersion_real
_atom_type_scat_dispersion_imag
_atom_type_scat_source
C C 0.0033 0.0016 'International Tables Vol C Tables 4.2.6.8 and 6.1.1.4'
H H 0 0 'International Tables Vol C Tables 4.2.6.8 and 6.1.1.4'
O O 0.0106 0.006 'International Tables Vol C Tables 4.2.6.8 and 6.1.1.4'
Cl Cl 0.1484 0.1585 'International Tables Vol C Tables 4.2.6.8 and 6.1.1.4'
Zn Zn 0.2839 1.4301 'International Tables Vol C Tables 4.2.6.8 and 6.1.1.4'

loop_
_geom_angle_atom_site_label_1
_geom_angle_atom_site_label_2
_geom_angle_atom_site_label_3
_geom_angle
_geom_angle_site_symmetry_1
_geom_angle_site_symmetry_3
O2 Zn1 O4 126.31(5) . .
O2 Zn1 O3 118.90(5) . .
O4 Zn1 O3 111.71(6) . .
O2 Zn1 O1 98.85(5) . .
O4 Zn1 O1 91.64(5) . .
O3 Zn1 O1 96.85(5) . .
O2 Zn1 O1 86.80(4) . 4_575
O4 Zn1 O1 87.03(4) . 4_575
O3 Zn1 O1 78.05(4) . 4_575
O1 Zn1 O1 173.79(5) . 4_575
C3 C4 C5 119.96(14) . .
C3 C4 C8 116.52(14) . 1_545
C5 C4 C8 123.52(13) . 1_545
C6 C5 C4 119.19(14) . .
C6 C5 C7 120.00(13) . .
C4 C5 C7 120.81(13) . .
C1 C6 C5 120.76(15) . .
C1 C6 H6 120.4(12) . .
C5 C6 H6 118.9(12) . .
C6 C1 C2 119.83(15) . .
C6 C1 Cl1 119.28(14) . .
C2 C1 Cl1 120.89(13) . .
C3 C2 C1 119.74(15) . .
C3 C2 Cl2 118.68(13) . .
C1 C2 Cl2 121.57(13) . .
C2 C3 C4 120.49(15) . .
C2 C3 H3 116.0(14) . .
C4 C3 H3 123.4(14) . .
O2 C7 O1 124.06(13) 3_666 .
O2 C7 C5 115.82(13) 3_666 .
O1 C7 C5 120.11(13) . .
C7 O1 Zn1 127.25(9) . .
C7 O1 Zn1 118.71(9) . 4_576
Zn1 O1 Zn1 112.29(5) . 4_576
C7 O2 Zn1 126.93(10) 3_666 .
C8 O4 Zn1 135.52(10) 4_575 .
C8 O3 Zn1 136.88(11) . .
O4 C8 O3 126.84(14) 4_576 .
O4 C8 C4 115.83(12) 4_576 1_565
O3 C8 C4 117.12(13) . 1_565

loop_
_geom_bond_atom_site_label_1
_geom_bond_atom_site_label_2
_geom_bond_distance
_geom_bond_site_symmetry_2
Zn1 O2 1.9246(11) .
Zn1 O4 1.9315(11) .
Zn1 O3 1.9443(11) .
Zn1 O1 2.1050(10) .
Zn1 O1 2.4055(11) 4_575
Cl2 C2 1.7183(17) .
Cl1 C1 1.7235(17) .
C4 C3 1.387(2) .
C4 C5 1.395(2) .
C4 C8 1.506(2) 1_545
C5 C6 1.391(2) .
C5 C7 1.498(2) .
C6 C1 1.383(2) .
C6 H6 0.97(2) .
C1 C2 1.391(3) .
C2 C3 1.385(2) .
C3 H3 0.96(2) .
C7 O2 1.2555(18) 3_666
C7 O1 1.2686(18) .
O1 Zn1 2.4055(11) 4_576
O2 C7 1.2554(18) 3_666
O4 C8 1.2471(18) 4_575
O3 C8 1.2528(17) .
C8 O4 1.2471(18) 4_576
C8 C4 1.506(2) 1_565

loop_
_geom_torsion_atom_site_label_1
_geom_torsion_atom_site_label_2
_geom_torsion_atom_site_label_3
_geom_torsion_atom_site_label_4
_geom_torsion
_geom_torsion_site_symmetry_1
_geom_torsion_site_symmetry_4
C3 C4 C5 C6 1.4(2) . .
C8 C4 C5 C6 -178.86(14) 1_545 .
C3 C4 C5 C7 -177.91(14) . .
C8 C4 C5 C7 1.8(2) 1_545 .
C4 C5 C6 C1 -1.5(2) . .
C7 C5 C6 C1 177.90(15) . .
C5 C6 C1 C2 0.3(3) . .
C5 C6 C1 Cl1 -179.57(13) . .
C6 C1 C2 C3 0.9(3) . .
Cl1 C1 C2 C3 -179.24(14) . .
C6 C1 C2 Cl2 -178.03(14) . .
Cl1 C1 C2 Cl2 1.8(2) . .
C1 C2 C3 C4 -0.9(3) . .
Cl2 C2 C3 C4 178.06(13) . .
C5 C4 C3 C2 -0.3(2) . .
C8 C4 C3 C2 -179.98(15) 1_545 .
C6 C5 C7 O2 169.85(14) . 3_666
C4 C5 C7 O2 -10.8(2) . 3_666
C6 C5 C7 O1 -9.9(2) . .
C4 C5 C7 O1 169.42(13) . .
O2 C7 O1 Zn1 107.42(15) 3_666 .
C5 C7 O1 Zn1 -72.81(16) . .
O2 C7 O1 Zn1 -88.86(15) 3_666 4_576
C5 C7 O1 Zn1 90.91(14) . 4_576
O2 Zn1 O1 C7 -104.46(12) . .
O4 Zn1 O1 C7 22.70(12) . .
O3 Zn1 O1 C7 134.79(12) . .
O1 Zn1 O1 C7 100.2(3) 4_575 .
O2 Zn1 O1 Zn1 90.95(5) . 4_576
O4 Zn1 O1 Zn1 -141.89(5) . 4_576
O3 Zn1 O1 Zn1 -29.80(6) . 4_576
O1 Zn1 O1 Zn1 -64.4(4) 4_575 4_576
O4 Zn1 O2 C7 -61.41(15) . 3_666
O3 Zn1 O2 C7 140.17(13) . 3_666
O1 Zn1 O2 C7 37.23(14) . 3_666
O1 Zn1 O2 C7 -145.36(14) 4_575 3_666
O2 Zn1 O4 C8 -32.10(18) . 4_575
O3 Zn1 O4 C8 127.63(15) . 4_575
O1 Zn1 O4 C8 -134.33(15) . 4_575
O1 Zn1 O4 C8 51.74(15) 4_575 4_575
O2 Zn1 O3 C8 -109.18(17) . .
O4 Zn1 O3 C8 89.42(17) . .
O1 Zn1 O3 C8 -5.10(17) . .
O1 Zn1 O3 C8 171.30(17) 4_575 .
Zn1 O3 C8 O4 17.2(3) . 4_576
Zn1 O3 C8 C4 -157.32(12) . 1_565
